data_4000767
loop_
_publ_author_name
'Wang, Shuao'
'Alekseev, Evgeny V.'
'Diwu, Juan'
'Miller, Hannah M.'
'Oliver, Allen G.'
'Liu, Guokui'
'Depmeier, Wulf'
'Albrecht-Schmitt, Thomas E.'

_publ_section_title
;
 Functionalization of Borate Networks by the Incorporation of Fluoride:
 Syntheses, Crystal Structures, and Nonlinear Optical Properties of Novel
 Actinide Fluoroborates
;
_journal_issue 11
_journal_name_full 'Chemistry of Materials'
_journal_page_first 2931
_journal_paper_doi 10.1021/cm2004984
_journal_volume 23
_journal_year 2011
_chemical_formula_moiety Tl[(UO2)B5O8(OH)F]
_chemical_formula_sum 'B5 F O11 Tl U'
_chemical_formula_weight 691.45
_chemical_melting_point ?
_chemical_name_common 'Thallium Uranyl Fluoroborate'
_chemical_name_systematic
; 
 ? 
;
_space_group_IT_number 1
_symmetry_cell_setting triclinic
_symmetry_space_group_name_Hall 'P 1'
_symmetry_space_group_name_H-M 'P 1'
_atom_sites_solution_hydrogens none
_atom_sites_solution_primary direct
_atom_sites_solution_secondary difmap
_audit_creation_method SHELXL-97
_cell_angle_alpha 103.275(2)
_cell_angle_beta 92.053(2)
_cell_angle_gamma 119.580(2)
_cell_formula_units_Z 1
_cell_length_a 6.4163(11)
_cell_length_b 6.4663(11)
_cell_length_c 7.1357(12)
_cell_measurement_reflns_used 2140
_cell_measurement_temperature 103(2)
_cell_measurement_theta_max 27.60
_cell_measurement_theta_min 2.98
_cell_volume 246.67(7)
_computing_cell_refinement 'smart saint'
_computing_data_collection smart
_computing_data_reduction SAINT
_computing_molecular_graphics 'SHELXP-97 (Sheldrick, 1997)'
_computing_publication_material 'SHELXCIF-97 (Sheldrick, 2000)'
_computing_structure_refinement 'SHELXL-97 (Sheldrick, 1997)'
_computing_structure_solution 'SHELXS-97 (Sheldrick, 1990)'
_diffrn_ambient_temperature 103(2)
_diffrn_detector_area_resol_mean 0
_diffrn_measured_fraction_theta_full 0.973
_diffrn_measured_fraction_theta_max 0.973
_diffrn_measurement_device_type 'BRUKER apex II'
_diffrn_measurement_method '0.5 wide w/ exposures'
_diffrn_radiation_monochromator 'Quazar optics'
_diffrn_radiation_source 'Imus microfocused'
_diffrn_radiation_type MoK\a
_diffrn_radiation_wavelength 0.71073
_diffrn_reflns_av_R_equivalents 0.0239
_diffrn_reflns_av_sigmaI/netI 0.0657
_diffrn_reflns_limit_h_max 8
_diffrn_reflns_limit_h_min -8
_diffrn_reflns_limit_k_max 8
_diffrn_reflns_limit_k_min -8
_diffrn_reflns_limit_l_max 9
_diffrn_reflns_limit_l_min -9
_diffrn_reflns_number 2865
_diffrn_reflns_theta_full 27.60
_diffrn_reflns_theta_max 27.60
_diffrn_reflns_theta_min 2.98
_exptl_absorpt_coefficient_mu 32.773
_exptl_absorpt_correction_T_max 0.795
_exptl_absorpt_correction_T_min 0.458
_exptl_absorpt_correction_type numerical
_exptl_absorpt_process_details SHELTXPREP
_exptl_crystal_colour Light-Yellow
_exptl_crystal_density_diffrn 4.655
_exptl_crystal_density_meas ?
_exptl_crystal_density_method 'not measured'
_exptl_crystal_description Prism
_exptl_crystal_F_000 295
_exptl_crystal_size_max 0.025
_exptl_crystal_size_mid 0.023
_exptl_crystal_size_min 0.016
_refine_diff_density_max 1.872
_refine_diff_density_min -1.686
_refine_diff_density_rms 0.303
_refine_ls_abs_structure_details 'Flack H D (1983), Acta Cryst. A39, 876-881'
_refine_ls_abs_structure_Flack 0.054(17)
_refine_ls_extinction_method none
_refine_ls_goodness_of_fit_ref 0.968
_refine_ls_hydrogen_treatment none
_refine_ls_matrix_type full
_refine_ls_number_parameters 172
_refine_ls_number_reflns 2140
_refine_ls_number_restraints 99
_refine_ls_restrained_S_all 0.946
_refine_ls_R_factor_all 0.0361
_refine_ls_R_factor_gt 0.0294
_refine_ls_shift/su_max 0.000
_refine_ls_shift/su_mean 0.000
_refine_ls_structure_factor_coef Fsqd
_refine_ls_weighting_details 'calc w=1/[\s^2^(Fo^2^)+(0.0000P)^2^+0.0000P] where P=(Fo^2^+2Fc^2^)/3'
_refine_ls_weighting_scheme calc
_refine_ls_wR_factor_gt 0.0522
_refine_ls_wR_factor_ref 0.0540
_reflns_number_gt 1915
_reflns_number_total 2140
_reflns_threshold_expression >2sigma(I)
_cod_data_source_file cm2004984_si_001.cif
_cod_data_source_block TlUBOF-1
_cod_depositor_comments
;
The following automatic conversions were performed:

'_chemical_melting_point' value 'N/A' was changed to '?' - the value
is undefined or not given.

Automatic conversion script
Id: cif_fix_values 1715 2011-07-08 13:25:40Z adriana 

The following automatic conversions were performed:

'_exptl_crystal_density_meas' value 'N/A' was changed to '?' - the
value is perceived as not measured.

Automatic conversion script
Id: cif_fix_values 3008 2015-01-20 13:52:24Z robertas 
;
_cod_original_sg_symbol_H-M P1
_cod_database_code 4000767

loop_
_symmetry_equiv_pos_as_xyz
'x, y, z'

loop_
_atom_site_label
_atom_site_type_symbol
_atom_site_fract_x
_atom_site_fract_y
_atom_site_fract_z
_atom_site_U_iso_or_equiv
_atom_site_adp_type
_atom_site_occupancy
_atom_site_symmetry_multiplicity
_atom_site_calc_flag
_atom_site_refinement_flags
U1 U 1.79932(4) 1.36877(4) 1.11824(4) 0.00556(9) Uani 1 1 d .
Tl1 Tl 0.87918(6) 0.98802(7) 0.55901(6) 0.01472(14) Uani 1 1 d .
B1 B 1.394(2) 1.510(2) 0.7203(18) 0.0162(9) Uani 1 1 d U
B2 B 2.1308(17) 2.0264(17) 1.1069(15) 0.0066(8) Uani 1 1 d U
B3 B 1.6758(18) 0.8222(17) 1.0166(15) 0.0067(9) Uani 1 1 d U
B4 B 2.3362(17) 1.8090(18) 1.2044(15) 0.0069(8) Uani 1 1 d U
B5 B 1.3649(16) 1.4379(16) 1.0479(15) 0.0031(8) Uani 1 1 d U
O1 O 1.3469(10) 1.2255(10) 1.1066(9) 0.0056(8) Uani 1 1 d U
O2 O 2.1173(10) 1.8261(10) 1.1497(9) 0.0078(8) Uani 1 1 d U
O3 O 1.9251(10) 2.0364(10) 1.0699(9) 0.0094(8) Uani 1 1 d U
O4 O 1.7641(11) 1.2933(11) 0.8603(9) 0.0100(8) Uani 1 1 d U
O5 O 2.2353(11) 1.5407(11) 1.1565(9) 0.0092(8) Uani 1 1 d U
O6 O 1.5341(11) 0.9364(11) 1.1035(9) 0.0082(8) Uani 1 1 d U
O7 O 1.8343(11) 1.4514(11) 1.3749(9) 0.0090(8) Uani 1 1 d U
O8 O 1.2950(12) 1.4295(12) 0.5300(10) 0.0194(8) Uani 1 1 d U
O9 O 1.6064(10) 0.7352(10) 0.8010(9) 0.0093(8) Uani 1 1 d U
O10 O 1.2792(11) 1.3604(10) 0.8358(9) 0.0102(8) Uani 1 1 d U
O11 O 1.6323(11) 0.6233(11) 1.0977(9) 0.0093(8) Uani 1 1 d U
F1 F 2.4137(9) 1.9134(9) 1.4101(8) 0.0144(13) Uani 1 1 d .

loop_
_atom_site_aniso_label
_atom_site_aniso_U_11
_atom_site_aniso_U_22
_atom_site_aniso_U_33
_atom_site_aniso_U_23
_atom_site_aniso_U_13
_atom_site_aniso_U_12
U1 0.00184(13) 0.00484(13) 0.01052(19) 0.00378(12) 0.00198(13) 0.00137(10)
Tl1 0.0123(2) 0.0153(2) 0.0112(2) 0.00362(18) 0.00221(19) 0.00333(17)
B1 0.0163(10) 0.0162(10) 0.0163(11) 0.0046(8) 0.0027(8) 0.0085(7)
B2 0.0067(10) 0.0065(10) 0.0066(11) 0.0018(8) 0.0011(8) 0.0033(7)
B3 0.0068(10) 0.0064(10) 0.0066(11) 0.0023(8) 0.0010(8) 0.0031(7)
B4 0.0072(10) 0.0068(10) 0.0070(11) 0.0024(8) 0.0007(8) 0.0037(7)
B5 0.0035(10) 0.0027(10) 0.0036(11) 0.0008(8) 0.0002(8) 0.0019(7)
O1 0.0059(9) 0.0056(9) 0.0058(10) 0.0016(7) 0.0010(8) 0.0033(6)
O2 0.0077(9) 0.0079(9) 0.0083(10) 0.0023(7) 0.0015(8) 0.0043(6)
O3 0.0093(9) 0.0093(9) 0.0103(10) 0.0026(7) 0.0017(8) 0.0054(6)
O4 0.0098(9) 0.0099(9) 0.0100(10) 0.0027(7) 0.0018(8) 0.0049(6)
O5 0.0092(9) 0.0091(9) 0.0095(10) 0.0030(7) 0.0014(8) 0.0049(6)
O6 0.0084(9) 0.0078(9) 0.0084(10) 0.0023(7) 0.0013(8) 0.0043(6)
O7 0.0085(9) 0.0090(9) 0.0089(10) 0.0021(7) 0.0017(8) 0.0043(6)
O8 0.0196(10) 0.0192(10) 0.0190(10) 0.0061(8) 0.0027(8) 0.0095(6)
O9 0.0092(9) 0.0093(9) 0.0094(10) 0.0037(7) 0.0019(8) 0.0043(6)
O10 0.0099(9) 0.0104(9) 0.0100(10) 0.0027(7) 0.0019(8) 0.0052(6)
O11 0.0094(9) 0.0091(9) 0.0098(10) 0.0029(7) 0.0015(8) 0.0049(6)
F1 0.011(2) 0.016(2) 0.017(3) 0.005(2) 0.003(2) 0.0067(19)

loop_
_atom_type_symbol
_atom_type_description
_atom_type_scat_dispersion_real
_atom_type_scat_dispersion_imag
_atom_type_scat_source
B B 0.0013 0.0007 'International Tables Vol C Tables 4.2.6.8 and 6.1.1.4'
O O 0.0106 0.0060 'International Tables Vol C Tables 4.2.6.8 and 6.1.1.4'
F F 0.0171 0.0103 'International Tables Vol C Tables 4.2.6.8 and 6.1.1.4'
Tl Tl -2.8358 9.6688 'International Tables Vol C Tables 4.2.6.8 and 6.1.1.4'
U U -9.6767 9.6646 'International Tables Vol C Tables 4.2.6.8 and 6.1.1.4'

loop_
_geom_angle_atom_site_label_1
_geom_angle_atom_site_label_2
_geom_angle_atom_site_label_3
_geom_angle
_geom_angle_site_symmetry_1
_geom_angle_site_symmetry_3
O7 U1 O4 178.4(3) . .
O7 U1 O11 91.8(3) . 1_565
O4 U1 O11 86.7(3) . 1_565
O7 U1 O5 87.7(3) . .
O4 U1 O5 92.6(3) . .
O11 U1 O5 120.4(2) 1_565 .
O7 U1 O6 90.1(2) . .
O4 U1 O6 91.1(2) . .
O11 U1 O6 120.3(2) 1_565 .
O5 U1 O6 119.3(2) . .
O7 U1 O1 88.0(2) . .
O4 U1 O1 91.7(2) . .
O11 U1 O1 55.81(19) 1_565 .
O5 U1 O1 174.1(2) . .
O6 U1 O1 64.7(2) . .
O7 U1 O2 87.8(2) . .
O4 U1 O2 91.1(2) . .
O11 U1 O2 65.2(2) 1_565 .
O5 U1 O2 55.2(2) . .
O6 U1 O2 174.2(2) . .
O1 U1 O2 120.6(2) . .
O7 U1 O3 98.5(3) . 1_545
O4 U1 O3 83.0(3) . 1_545
O11 U1 O3 168.2(2) 1_565 1_545
O5 U1 O3 66.18(19) . 1_545
O6 U1 O3 54.2(2) . 1_545
O1 U1 O3 118.44(18) . 1_545
O2 U1 O3 120.74(19) . 1_545
O7 U1 B5 95.9(3) . .
O4 U1 B5 83.0(3) . .
O11 U1 B5 28.4(2) 1_565 .
O5 U1 B5 148.4(2) . .
O6 U1 B5 92.1(2) . .
O1 U1 B5 28.6(2) . .
O2 U1 B5 93.5(2) . .
O3 U1 B5 143.1(2) 1_545 .
O7 U1 B3 102.3(3) . .
O4 U1 B3 79.3(3) . .
O11 U1 B3 143.3(2) 1_565 .
O5 U1 B3 94.1(2) . .
O6 U1 B3 28.1(2) . .
O1 U1 B3 90.7(2) . .
O2 U1 B3 147.7(2) . .
O3 U1 B3 28.0(2) 1_545 .
B5 U1 B3 115.5(3) . .
O7 U1 B4 82.7(3) . .
O4 U1 B4 96.8(3) . .
O11 U1 B4 93.7(3) 1_565 .
O5 U1 B4 27.2(3) . .
O6 U1 B4 145.5(3) . .
O1 U1 B4 147.9(2) . .
O2 U1 B4 28.8(3) . .
O3 U1 B4 93.4(2) 1_545 .
B5 U1 B4 122.1(3) . .
B3 U1 B4 121.3(3) . .
O9 Tl1 O10 98.52(18) 1_455 .
O8 B1 O10 118.0(8) . .
O8 B1 O9 122.4(10) . 1_565
O10 B1 O9 119.6(9) . 1_565
O1 B2 O2 121.3(9) 1_665 .
O1 B2 O3 117.7(9) 1_665 .
O2 B2 O3 121.0(8) . .
O11 B3 O3 115.3(8) . 1_545
O11 B3 O9 111.8(7) . .
O3 B3 O9 108.7(7) 1_545 .
O11 B3 O6 109.0(8) . .
O3 B3 O6 101.6(7) 1_545 .
O9 B3 O6 109.9(8) . .
O11 B3 U1 144.1(6) . .
O3 B3 U1 56.5(4) 1_545 .
O9 B3 U1 103.4(6) . .
O6 B3 U1 49.7(4) . .
F1 B4 O6 110.2(7) . 1_665
F1 B4 O5 108.9(8) . .
O6 B4 O5 114.3(8) 1_665 .
F1 B4 O2 107.7(8) . .
O6 B4 O2 112.4(8) 1_665 .
O5 B4 O2 102.8(6) . .
F1 B4 U1 109.0(5) . .
O6 B4 U1 140.7(6) 1_665 .
O5 B4 U1 49.0(4) . .
O2 B4 U1 55.5(4) . .
O5 B5 O10 111.6(8) 1_455 .
O5 B5 O1 112.7(7) 1_455 .
O10 B5 O1 109.1(7) . .
O5 B5 O11 109.7(7) 1_455 1_565
O10 B5 O11 110.6(7) . 1_565
O1 B5 O11 102.9(7) . 1_565
O5 B5 U1 139.6(6) 1_455 .
O10 B5 U1 108.5(6) . .
O1 B5 U1 56.2(4) . .
O11 B5 U1 49.5(4) 1_565 .
B2 O1 B5 122.2(8) 1_445 .
B2 O1 U1 141.5(6) 1_445 .
B5 O1 U1 95.2(4) . .
B2 O2 B4 123.9(7) . .
B2 O2 U1 139.5(5) . .
B4 O2 U1 95.7(5) . .
B2 O3 B3 125.2(7) . 1_565
B2 O3 U1 138.4(5) . 1_565
B3 O3 U1 95.5(5) 1_565 1_565
B5 O5 B4 118.5(7) 1_655 .
B5 O5 U1 127.8(5) 1_655 .
B4 O5 U1 103.8(5) . .
B4 O6 B3 121.3(7) 1_445 .
B4 O6 U1 133.5(6) 1_445 .
B3 O6 U1 102.2(5) . .
B1 O9 B3 117.4(8) 1_545 .
B1 O9 Tl1 119.0(6) 1_545 1_655
B3 O9 Tl1 123.6(5) . 1_655
B1 O10 B5 122.1(7) . .
B1 O10 Tl1 98.1(6) . .
B5 O10 Tl1 139.2(5) . .
B3 O11 B5 107.5(7) . 1_545
B3 O11 U1 139.1(6) . 1_545
B5 O11 U1 102.1(5) 1_545 1_545

loop_
_geom_bond_atom_site_label_1
_geom_bond_atom_site_label_2
_geom_bond_distance
_geom_bond_site_symmetry_2
U1 O7 1.759(6) .
U1 O4 1.768(6) .
U1 O11 2.392(7) 1_565
U1 O5 2.423(6) .
U1 O6 2.425(6) .
U1 O1 2.566(6) .
U1 O2 2.581(6) .
U1 O3 2.604(7) 1_545
U1 B5 3.075(10) .
U1 B3 3.108(10) .
U1 B4 3.116(9) .
Tl1 O9 2.721(6) 1_455
Tl1 O10 2.764(6) .
B1 O8 1.344(14) .
B1 O10 1.364(13) .
B1 O9 1.382(11) 1_565
B2 O1 1.349(11) 1_665
B2 O2 1.361(12) .
B2 O3 1.372(12) .
B3 O11 1.437(12) .
B3 O3 1.466(11) 1_545
B3 O9 1.479(12) .
B3 O6 1.499(13) .
B4 F1 1.421(11) .
B4 O6 1.454(12) 1_665
B4 O5 1.466(11) .
B4 O2 1.507(12) .
B5 O5 1.445(12) 1_455
B5 O10 1.471(12) .
B5 O1 1.478(12) .
B5 O11 1.496(10) 1_565
O1 B2 1.349(11) 1_445
O3 B3 1.466(11) 1_565
O3 U1 2.604(7) 1_565
O5 B5 1.445(12) 1_655
O6 B4 1.454(12) 1_445
O9 B1 1.382(12) 1_545
O9 Tl1 2.721(6) 1_655
O11 B5 1.496(10) 1_545
O11 U1 2.392(7) 1_545
